data_4037639
loop_
_publ_author_name
'Liu, Yi-Wen'
'Mao, Zhuo-Ya'
'Nie, Xiao-Di'
'Si, Chang-Mei'
'Wei, Bang-Guo'
'Lin, Guo-Qiang'

_publ_section_title
;
 Approach to Tertiary-Type \b-Hydroxyl Carboxamides Through
 Sc(OTf)<sub>3</sub>-Catalyzed Addition of Ynamides and Ketones.
;
_journal_name_full 'The Journal of organic chemistry'
_journal_paper_doi 10.1021/acs.joc.9b02854
_journal_year 2019
_chemical_formula_sum 'C30 H29 N O4 S'
_chemical_formula_weight 499.60
_space_group_crystal_system triclinic
_space_group_IT_number 2
_space_group_name_Hall '-P 1'
_space_group_name_H-M_alt 'P -1'
_atom_sites_solution_hydrogens mixed
_cell_angle_alpha 64.0700(10)
_cell_angle_beta 69.5910(10)
_cell_angle_gamma 74.6570(10)
_cell_formula_units_Z 2
_cell_length_a 9.9918(4)
_cell_length_b 11.8706(5)
_cell_length_c 12.7025(5)
_cell_measurement_reflns_used 9904
_cell_measurement_temperature 155.(2)
_cell_measurement_theta_max 70.4754
_cell_measurement_theta_min 4.5598
_cell_volume 1258.62(9)
_computing_cell_refinement 'SAINT V8.38A (Bruker AXS Inc., 2017)'
_computing_data_reduction 'SAINT V8.38A (Bruker AXS Inc., 2017)'
_computing_molecular_graphics 'shelXle (C.B. Huebschle, rev 924)'
_computing_structure_refinement 'SHELXL-2018/3 (Sheldrick, 2018)'
_computing_structure_solution 'SHELXT 2014/5 (Sheldrick, 2014)'
_diffrn_ambient_temperature 155.(2)
_diffrn_detector_area_resol_mean 7.3910
_diffrn_measured_fraction_theta_full 0.964
_diffrn_measured_fraction_theta_max 0.964
_diffrn_measurement_device_type 'd8 venture'
_diffrn_radiation_type 'cu k\a'
_diffrn_radiation_wavelength 1.54178
_diffrn_reflns_av_R_equivalents 0.0245
_diffrn_reflns_av_unetI/netI 0.0261
_diffrn_reflns_limit_h_max 12
_diffrn_reflns_limit_h_min -12
_diffrn_reflns_limit_k_max 14
_diffrn_reflns_limit_k_min -14
_diffrn_reflns_limit_l_max 15
_diffrn_reflns_limit_l_min -15
_diffrn_reflns_number 17709
_diffrn_reflns_theta_full 70.56
_diffrn_reflns_theta_max 70.56
_diffrn_reflns_theta_min 4.56
_exptl_absorpt_coefficient_mu 1.442
_exptl_absorpt_correction_T_max 0.86
_exptl_absorpt_correction_T_min 0.75
_exptl_absorpt_correction_type multi-scan
_exptl_absorpt_process_details
;
SADABS-2016/2 - Bruker AXS area detector scaling and absorption correction
;
_exptl_crystal_colour 'clear light colourless'
_exptl_crystal_density_diffrn 1.318
_exptl_crystal_density_method 'not measured'
_exptl_crystal_description plate
_exptl_crystal_F_000 528
_exptl_crystal_size_max 0.280
_exptl_crystal_size_mid 0.130
_exptl_crystal_size_min 0.110
_refine_diff_density_max 0.354
_refine_diff_density_min -0.436
_refine_ls_extinction_method none
_refine_ls_goodness_of_fit_ref 1.064
_refine_ls_hydrogen_treatment mixed
_refine_ls_matrix_type full
_refine_ls_number_parameters 331
_refine_ls_number_reflns 4644
_refine_ls_number_restraints 0
_refine_ls_restrained_S_all 1.064
_refine_ls_R_factor_all 0.0351
_refine_ls_R_factor_gt 0.0349
_refine_ls_shift/su_max 0.001
_refine_ls_shift/su_mean 0.000
_refine_ls_structure_factor_coef Fsqd
_refine_ls_weighting_details 'w=1/[\s^2^(Fo^2^)+(0.0426P)^2^+0.5999P] where P=(Fo^2^+2Fc^2^)/3'
_refine_ls_weighting_scheme calc
_refine_ls_wR_factor_gt 0.0931
_refine_ls_wR_factor_ref 0.0933
_reflns_number_gt 4597
_reflns_number_total 4644
_reflns_threshold_expression 'I > 2\s(I)'
_cod_data_source_file jo9b02854_si_002.cif
_cod_data_source_block 20190530LYW1
_cod_depositor_comments
;
The following automatic conversions were performed:

data item '_exptl_absorpt_correction_type' value 'Multi-Scan' was
changed to 'multi-scan' in accordance with the
/home/data/users/saulius/crontab/automatic-downloads/rss-feeds/ACS/lib/dictionaries/cif_core.dic
dictionary named 'cif_core.dic' version 2.4.2 last updated on
2011-04-26.

Automatic conversion script
Id: cif_fix_values 7556 2019-12-06 15:28:31Z antanas 
;
_cod_database_code 4037639

loop_
_space_group_symop_operation_xyz
'x, y, z'
'-x, -y, -z'

loop_
_atom_site_type_symbol
_atom_site_label
_atom_site_fract_x
_atom_site_fract_y
_atom_site_fract_z
_atom_site_U_iso_or_equiv
_atom_site_adp_type
_atom_site_calc_flag
_atom_site_refinement_flags_adp
_atom_site_refinement_flags_posn
_atom_site_occupancy
S S1 0.52784(3) 0.37381(3) 0.26364(3) 0.01836(10) Uani d . . 1
O O1 0.14522(10) 0.44054(9) 0.46021(8) 0.0239(2) Uani d . . 1
O O2 -0.07505(10) 0.42987(9) 0.37258(9) 0.0233(2) Uani d . . 1
H H29 -0.057(2) 0.4476(17) 0.4215(17) 0.033(5) Uiso d . . 1
O O3 0.48644(10) 0.34069(9) 0.18507(9) 0.0245(2) Uani d . . 1
O O4 0.62972(10) 0.28881(9) 0.32792(9) 0.0250(2) Uani d . . 1
N N1 0.37939(11) 0.39617(10) 0.37198(9) 0.0180(2) Uani d . . 1
C C1 0.14264(19) -0.01394(15) 0.58647(16) 0.0368(4) Uani d . . 1
H H1 0.162625 -0.095621 0.644907 0.044 Uiso calc U R 1
C C2 0.24358(18) 0.03224(15) 0.47554(16) 0.0352(4) Uani d . . 1
H H27 0.333102 -0.018079 0.457713 0.042 Uiso calc U R 1
C C3 0.21390(16) 0.15157(14) 0.39083(14) 0.0286(3) Uani d . . 1
H H24 0.282878 0.18167 0.314612 0.034 Uiso calc U R 1
C C4 0.08382(15) 0.22857(13) 0.41577(13) 0.0229(3) Uani d . . 1
C C5 0.05088(14) 0.36048(13) 0.32161(12) 0.0212(3) Uani d . . 1
C C6 0.18462(14) 0.43388(12) 0.26764(12) 0.0195(3) Uani d . . 1
H H20 0.264304 0.391342 0.21814 0.023 Uiso calc U R 1
C C7 0.23403(14) 0.42371(12) 0.37224(11) 0.0181(3) Uani d . . 1
C C8 0.58986(14) 0.52189(12) 0.18129(11) 0.0199(3) Uani d . . 1
C C9 0.53857(15) 0.60652(14) 0.08188(13) 0.0256(3) Uani d . . 1
H H28 0.466513 0.586951 0.062022 0.031 Uiso calc U R 1
C C10 0.59453(17) 0.71962(14) 0.01260(14) 0.0302(3) Uani d . . 1
H H5 0.560749 0.777663 -0.055859 0.036 Uiso calc U R 1
C C11 0.69964(16) 0.75045(14) 0.04102(13) 0.0285(3) Uani d . . 1
C C12 0.7600(2) 0.87393(16) -0.03684(17) 0.0420(4) Uani d . . 1
H H3 0.764577 0.896131 -0.121835 0.063 Uiso calc U R 1
H H4 0.857029 0.865374 -0.029615 0.063 Uiso calc U R 1
H H2 0.697624 0.940515 -0.009649 0.063 Uiso calc U R 1
C C13 0.69498(14) 0.54952(13) 0.21165(12) 0.0227(3) Uani d . . 1
H H7 0.729306 0.490944 0.279654 0.027 Uiso calc U R 1
C C14 0.74896(15) 0.66409(14) 0.14097(13) 0.0271(3) Uani d . . 1
H H6 0.820637 0.683787 0.16116 0.032 Uiso calc U R 1
C C15 0.41333(14) 0.40237(12) 0.47434(11) 0.0205(3) Uani d . . 1
H H9 0.334778 0.458522 0.507873 0.025 Uiso calc U R 1
H H8 0.502864 0.441394 0.441941 0.025 Uiso calc U R 1
C C16 0.43249(15) 0.27677(13) 0.57644(12) 0.0242(3) Uani d . . 1
C C17 0.33835(19) 0.18877(15) 0.62292(14) 0.0351(4) Uani d . . 1
H H14 0.262325 0.204566 0.587589 0.042 Uiso calc U R 1
C C18 0.3556(2) 0.07741(17) 0.72135(16) 0.0481(5) Uani d . . 1
H H10 0.29212 0.016315 0.752605 0.058 Uiso calc U R 1
C C19 0.4648(2) 0.05489(18) 0.77418(16) 0.0519(5) Uani d . . 1
H H13 0.475122 -0.021061 0.842261 0.062 Uiso calc U R 1
C C20 0.5584(2) 0.14198(18) 0.72859(17) 0.0467(5) Uani d . . 1
H H11 0.632931 0.126628 0.765389 0.056 Uiso calc U R 1
C C21 0.54370(18) 0.25213(16) 0.62885(15) 0.0340(3) Uani d . . 1
H H12 0.609939 0.311307 0.595955 0.041 Uiso calc U R 1
C C22 0.15560(14) 0.57251(13) 0.18632(12) 0.0216(3) Uani d . . 1
C C23 0.09736(16) 0.66886(14) 0.23095(13) 0.0281(3) Uani d . . 1
H H15 0.070856 0.648744 0.315992 0.034 Uiso calc U R 1
C C24 0.07798(19) 0.79385(15) 0.15177(15) 0.0358(4) Uani d . . 1
H H16 0.038682 0.858591 0.183131 0.043 Uiso calc U R 1
C C25 0.11534(18) 0.82496(15) 0.02768(15) 0.0357(4) Uani d . . 1
H H17 0.103705 0.910788 -0.026136 0.043 Uiso calc U R 1
C C26 0.16972(17) 0.73027(16) -0.01744(14) 0.0346(4) Uani d . . 1
H H18 0.193345 0.750704 -0.102377 0.041 Uiso calc U R 1
C C27 0.18978(15) 0.60544(15) 0.06130(13) 0.0280(3) Uani d . . 1
H H19 0.227599 0.541086 0.029345 0.034 Uiso calc U R 1
C C28 0.01742(15) 0.34743(14) 0.21917(13) 0.0273(3) Uani d . . 1
H H23 -0.06875 0.30529 0.252074 0.041 Uiso calc U R 1
H H21 0.099205 0.297152 0.182506 0.041 Uiso calc U R 1
H H22 0.000369 0.431482 0.157248 0.041 Uiso calc U R 1
C C29 0.01273(19) 0.06040(15) 0.61085(15) 0.0358(4) Uani d . . 1
H H25 -0.057437 0.028806 0.685976 0.043 Uiso calc U R 1
C C30 -0.01632(16) 0.18080(14) 0.52667(14) 0.0298(3) Uani d . . 1
H H26 -0.105709 0.23097 0.545244 0.036 Uiso calc U R 1

loop_
_atom_site_aniso_label
_atom_site_aniso_U_11
_atom_site_aniso_U_22
_atom_site_aniso_U_33
_atom_site_aniso_U_12
_atom_site_aniso_U_13
_atom_site_aniso_U_23
S1 0.01601(17) 0.02134(18) 0.01762(17) -0.00113(12) -0.00414(12) -0.00838(13)
O1 0.0203(5) 0.0322(5) 0.0215(5) -0.0012(4) -0.0037(4) -0.0151(4)
O2 0.0171(5) 0.0305(5) 0.0276(5) 0.0013(4) -0.0070(4) -0.0176(4)
O3 0.0208(5) 0.0330(5) 0.0241(5) -0.0033(4) -0.0024(4) -0.0176(4)
O4 0.0205(5) 0.0242(5) 0.0267(5) 0.0019(4) -0.0079(4) -0.0080(4)
N1 0.0181(5) 0.0217(5) 0.0155(5) -0.0026(4) -0.0048(4) -0.0080(4)
C1 0.0486(10) 0.0220(7) 0.0423(9) -0.0073(7) -0.0193(8) -0.0077(7)
C2 0.0358(8) 0.0246(8) 0.0488(10) 0.0007(6) -0.0152(7) -0.0169(7)
C3 0.0283(7) 0.0248(7) 0.0349(8) -0.0033(6) -0.0071(6) -0.0146(6)
C4 0.0232(7) 0.0244(7) 0.0274(7) -0.0045(5) -0.0083(6) -0.0137(6)
C5 0.0170(6) 0.0262(7) 0.0242(7) -0.0006(5) -0.0056(5) -0.0143(6)
C6 0.0175(6) 0.0235(7) 0.0195(6) -0.0002(5) -0.0056(5) -0.0109(5)
C7 0.0189(6) 0.0170(6) 0.0184(6) -0.0018(5) -0.0047(5) -0.0073(5)
C8 0.0174(6) 0.0233(7) 0.0170(6) -0.0024(5) -0.0029(5) -0.0075(5)
C9 0.0236(7) 0.0292(7) 0.0233(7) -0.0028(5) -0.0097(6) -0.0073(6)
C10 0.0329(8) 0.0268(8) 0.0259(7) -0.0019(6) -0.0128(6) -0.0032(6)
C11 0.0283(7) 0.0259(7) 0.0267(7) -0.0054(6) -0.0033(6) -0.0082(6)
C12 0.0490(10) 0.0295(8) 0.0412(9) -0.0145(7) -0.0113(8) -0.0034(7)
C13 0.0181(6) 0.0283(7) 0.0199(6) -0.0023(5) -0.0058(5) -0.0075(5)
C14 0.0230(7) 0.0319(8) 0.0280(7) -0.0076(6) -0.0059(6) -0.0114(6)
C15 0.0225(6) 0.0243(7) 0.0184(6) -0.0040(5) -0.0072(5) -0.0098(5)
C16 0.0281(7) 0.0263(7) 0.0177(6) 0.0008(5) -0.0067(5) -0.0099(6)
C17 0.0414(9) 0.0331(8) 0.0253(7) -0.0093(7) -0.0103(7) -0.0029(6)
C18 0.0610(12) 0.0346(9) 0.0336(9) -0.0120(8) -0.0090(8) 0.0007(7)
C19 0.0665(13) 0.0379(10) 0.0294(9) 0.0133(9) -0.0186(9) -0.0008(7)
C20 0.0508(11) 0.0452(11) 0.0394(9) 0.0137(8) -0.0275(9) -0.0117(8)
C21 0.0345(8) 0.0357(8) 0.0333(8) 0.0060(6) -0.0171(7) -0.0142(7)
C22 0.0172(6) 0.0263(7) 0.0216(6) -0.0023(5) -0.0063(5) -0.0091(5)
C23 0.0343(8) 0.0265(7) 0.0237(7) -0.0032(6) -0.0079(6) -0.0102(6)
C24 0.0434(9) 0.0260(8) 0.0370(9) -0.0015(7) -0.0116(7) -0.0124(7)
C25 0.0347(8) 0.0283(8) 0.0328(8) -0.0028(6) -0.0101(7) -0.0018(6)
C26 0.0293(8) 0.0416(9) 0.0210(7) 0.0009(6) -0.0058(6) -0.0053(6)
C27 0.0241(7) 0.0343(8) 0.0229(7) 0.0033(6) -0.0070(6) -0.0119(6)
C28 0.0256(7) 0.0348(8) 0.0299(7) -0.0017(6) -0.0104(6) -0.0188(6)
C29 0.0429(9) 0.0322(8) 0.0311(8) -0.0151(7) -0.0066(7) -0.0081(7)
C30 0.0285(7) 0.0313(8) 0.0309(8) -0.0066(6) -0.0055(6) -0.0136(6)

loop_
_atom_type_symbol
_atom_type_description
_atom_type_scat_dispersion_real
_atom_type_scat_dispersion_imag
_atom_type_scat_source
C C 0.0181 0.0091 'International Tables Vol C Tables 4.2.6.8 and 6.1.1.4'
H H 0.0000 0.0000 'International Tables Vol C Tables 4.2.6.8 and 6.1.1.4'
N N 0.0311 0.0180 'International Tables Vol C Tables 4.2.6.8 and 6.1.1.4'
O O 0.0492 0.0322 'International Tables Vol C Tables 4.2.6.8 and 6.1.1.4'
S S 0.3331 0.5567 'International Tables Vol C Tables 4.2.6.8 and 6.1.1.4'

loop_
_geom_angle_atom_site_label_1
_geom_angle_atom_site_label_2
_geom_angle_atom_site_label_3
_geom_angle
O4 S1 O3 119.61(6)
O4 S1 N1 105.22(6)
O3 S1 N1 108.71(5)
O4 S1 C8 108.49(6)
O3 S1 C8 108.90(6)
N1 S1 C8 104.92(6)
C5 O2 H29 108.6(13)
C7 N1 C15 116.65(10)
C7 N1 S1 129.78(9)
C15 N1 S1 113.10(8)
C29 C1 C2 119.21(15)
C29 C1 H1 120.4
C2 C1 H1 120.4
C3 C2 C1 120.10(15)
C3 C2 H27 119.9
C1 C2 H27 119.9
C2 C3 C4 121.07(14)
C2 C3 H24 119.5
C4 C3 H24 119.5
C30 C4 C3 118.14(13)
C30 C4 C5 120.85(12)
C3 C4 C5 120.98(12)
O2 C5 C28 105.66(10)
O2 C5 C4 111.45(11)
C28 C5 C4 109.37(11)
O2 C5 C6 111.04(10)
C28 C5 C6 109.39(11)
C4 C5 C6 109.84(10)
C7 C6 C22 109.96(10)
C7 C6 C5 108.52(10)
C22 C6 C5 113.87(10)
C7 C6 H20 108.1
C22 C6 H20 108.1
C5 C6 H20 108.1
O1 C7 N1 117.83(11)
O1 C7 C6 119.61(11)
N1 C7 C6 122.56(11)
C13 C8 C9 121.25(13)
C13 C8 S1 119.77(10)
C9 C8 S1 118.86(10)
C10 C9 C8 118.69(13)
C10 C9 H28 120.7
C8 C9 H28 120.7
C9 C10 C11 121.45(13)
C9 C10 H5 119.3
C11 C10 H5 119.3
C14 C11 C10 118.66(13)
C14 C11 C12 120.95(14)
C10 C11 C12 120.39(14)
C11 C12 H3 109.5
C11 C12 H4 109.5
H3 C12 H4 109.5
C11 C12 H2 109.5
H3 C12 H2 109.5
H4 C12 H2 109.5
C14 C13 C8 118.96(12)
C14 C13 H7 120.5
C8 C13 H7 120.5
C13 C14 C11 120.99(13)
C13 C14 H6 119.5
C11 C14 H6 119.5
N1 C15 C16 114.93(11)
N1 C15 H9 108.5
C16 C15 H9 108.5
N1 C15 H8 108.5
C16 C15 H8 108.5
H9 C15 H8 107.5
C17 C16 C21 119.53(14)
C17 C16 C15 121.73(13)
C21 C16 C15 118.65(13)
C16 C17 C18 119.67(16)
C16 C17 H14 120.2
C18 C17 H14 120.2
C19 C18 C17 120.36(18)
C19 C18 H10 119.8
C17 C18 H10 119.8
C20 C19 C18 120.25(16)
C20 C19 H13 119.9
C18 C19 H13 119.9
C19 C20 C21 119.74(17)
C19 C20 H11 120.1
C21 C20 H11 120.1
C20 C21 C16 120.43(17)
C20 C21 H12 119.8
C16 C21 H12 119.8
C27 C22 C23 118.08(13)
C27 C22 C6 118.72(12)
C23 C22 C6 123.20(12)
C24 C23 C22 120.43(14)
C24 C23 H15 119.8
C22 C23 H15 119.8
C25 C24 C23 120.63(15)
C25 C24 H16 119.7
C23 C24 H16 119.7
C26 C25 C24 119.52(14)
C26 C25 H17 120.2
C24 C25 H17 120.2
C25 C26 C27 119.99(14)
C25 C26 H18 120.0
C27 C26 H18 120.0
C26 C27 C22 121.32(14)
C26 C27 H19 119.3
C22 C27 H19 119.3
C5 C28 H23 109.5
C5 C28 H21 109.5
H23 C28 H21 109.5
C5 C28 H22 109.5
H23 C28 H22 109.5
H21 C28 H22 109.5
C1 C29 C30 120.73(15)
C1 C29 H25 119.6
C30 C29 H25 119.6
C4 C30 C29 120.72(15)
C4 C30 H26 119.6
C29 C30 H26 119.6

loop_
_geom_bond_atom_site_label_1
_geom_bond_atom_site_label_2
_geom_bond_distance
S1 O4 1.4271(10)
S1 O3 1.4280(10)
S1 N1 1.6888(11)
S1 C8 1.7562(13)
O1 C7 1.2190(16)
O2 C5 1.4250(16)
O2 H29 0.82(2)
N1 C7 1.4010(16)
N1 C15 1.4884(15)
C1 C29 1.383(3)
C1 C2 1.389(3)
C1 H1 0.95
C2 C3 1.385(2)
C2 H27 0.95
C3 C4 1.401(2)
C3 H24 0.95
C4 C30 1.388(2)
C4 C5 1.5345(19)
C5 C28 1.5284(18)
C5 C6 1.5716(18)
C6 C7 1.5196(17)
C6 C22 1.5261(18)
C6 H20 1.0
C8 C13 1.3909(18)
C8 C9 1.3913(19)
C9 C10 1.382(2)
C9 H28 0.95
C10 C11 1.397(2)
C10 H5 0.95
C11 C14 1.392(2)
C11 C12 1.508(2)
C12 H3 0.98
C12 H4 0.98
C12 H2 0.98
C13 C14 1.389(2)
C13 H7 0.95
C14 H6 0.95
C15 C16 1.5075(18)
C15 H9 0.99
C15 H8 0.99
C16 C17 1.385(2)
C16 C21 1.392(2)
C17 C18 1.387(2)
C17 H14 0.95
C18 C19 1.382(3)
C18 H10 0.95
C19 C20 1.375(3)
C19 H13 0.95
C20 C21 1.384(2)
C20 H11 0.95
C21 H12 0.95
C22 C27 1.3932(19)
C22 C23 1.397(2)
C23 C24 1.389(2)
C23 H15 0.95
C24 C25 1.383(2)
C24 H16 0.95
C25 C26 1.382(2)
C25 H17 0.95
C26 C27 1.387(2)
C26 H18 0.95
C27 H19 0.95
C28 H23 0.98
C28 H21 0.98
C28 H22 0.98
C29 C30 1.389(2)
C29 H25 0.95
C30 H26 0.95

loop_
_geom_torsion_atom_site_label_1
_geom_torsion_atom_site_label_2
_geom_torsion_atom_site_label_3
_geom_torsion_atom_site_label_4
_geom_torsion
O4 S1 N1 C7 -150.55(11)
O3 S1 N1 C7 -21.29(13)
C8 S1 N1 C7 95.08(12)
O4 S1 N1 C15 37.71(10)
O3 S1 N1 C15 166.97(8)
C8 S1 N1 C15 -76.66(9)
C29 C1 C2 C3 0.2(2)
C1 C2 C3 C4 1.2(2)
C2 C3 C4 C30 -1.6(2)
C2 C3 C4 C5 -179.73(13)
C30 C4 C5 O2 11.54(17)
C3 C4 C5 O2 -170.36(11)
C30 C4 C5 C28 -104.91(14)
C3 C4 C5 C28 73.19(15)
C30 C4 C5 C6 135.03(13)
C3 C4 C5 C6 -46.87(16)
O2 C5 C6 C7 74.65(13)
C28 C5 C6 C7 -169.12(11)
C4 C5 C6 C7 -49.08(13)
O2 C5 C6 C22 -48.16(14)
C28 C5 C6 C22 68.07(14)
C4 C5 C6 C22 -171.89(10)
C15 N1 C7 O1 -5.79(17)
S1 N1 C7 O1 -177.29(9)
C15 N1 C7 C6 173.82(11)
S1 N1 C7 C6 2.33(19)
C22 C6 C7 O1 79.99(15)
C5 C6 C7 O1 -45.16(16)
C22 C6 C7 N1 -99.62(14)
C5 C6 C7 N1 135.23(12)
O4 S1 C8 C13 -17.75(13)
O3 S1 C8 C13 -149.45(11)
N1 S1 C8 C13 94.31(12)
O4 S1 C8 C9 158.40(11)
O3 S1 C8 C9 26.70(13)
N1 S1 C8 C9 -89.54(12)
C13 C8 C9 C10 0.2(2)
S1 C8 C9 C10 -175.87(11)
C8 C9 C10 C11 -0.5(2)
C9 C10 C11 C14 0.5(2)
C9 C10 C11 C12 179.37(15)
C9 C8 C13 C14 0.1(2)
S1 C8 C13 C14 176.16(11)
C8 C13 C14 C11 -0.1(2)
C10 C11 C14 C13 -0.2(2)
C12 C11 C14 C13 -179.02(15)
C7 N1 C15 C16 98.25(14)
S1 N1 C15 C16 -88.84(12)
N1 C15 C16 C17 -44.77(18)
N1 C15 C16 C21 138.53(13)
C21 C16 C17 C18 0.2(2)
C15 C16 C17 C18 -176.43(15)
C16 C17 C18 C19 1.0(3)
C17 C18 C19 C20 -0.9(3)
C18 C19 C20 C21 -0.5(3)
C19 C20 C21 C16 1.7(3)
C17 C16 C21 C20 -1.6(2)
C15 C16 C21 C20 175.20(14)
C7 C6 C22 C27 143.64(12)
C5 C6 C22 C27 -94.34(14)
C7 C6 C22 C23 -35.76(17)
C5 C6 C22 C23 86.26(15)
C27 C22 C23 C24 -1.6(2)
C6 C22 C23 C24 177.84(13)
C22 C23 C24 C25 0.3(2)
C23 C24 C25 C26 1.3(3)
C24 C25 C26 C27 -1.6(2)
C25 C26 C27 C22 0.3(2)
C23 C22 C27 C26 1.3(2)
C6 C22 C27 C26 -178.12(13)
C2 C1 C29 C30 -1.1(2)
C3 C4 C30 C29 0.6(2)
C5 C4 C30 C29 178.80(13)
C1 C29 C30 C4 0.7(2)
